data_7047300
loop_
_publ_author_name
'Srinivasa Reddy, T.'
'Priv\'er, Steven H'
'Rao, Vijay V.'
'Mirzadeh, Nedaossadat'
'Bhargava, Suresh K.'

_publ_section_title
;
 Gold(i) and gold(iii) phosphine complexes: synthesis, anticancer
 activities towards 2D and 3D cancer models, and apoptosis inducing
 properties.
;
_journal_issue 43
_journal_name_full 'Dalton transactions (Cambridge, England : 2003)'
_journal_page_first 15312
_journal_page_last 15323
_journal_paper_doi 10.1039/c8dt01724g
_journal_volume 47
_journal_year 2018
_chemical_formula_moiety 'C48 H54 Au O12 P2, F6 P, C H2 Cl2'
_chemical_formula_sum 'C49 H56 Au Cl2 F6 O12 P3'
_chemical_formula_weight 1311.71
_space_group_crystal_system triclinic
_space_group_IT_number 2
_space_group_name_Hall '-P 1'
_space_group_name_H-M_alt 'P -1'
_symmetry_space_group_name_Hall '-P 1'
_symmetry_space_group_name_H-M 'P -1'
_atom_sites_solution_hydrogens geom
_audit_creation_method SHELXL-2014/7
_audit_update_record
;
2017-12-17 deposited with the CCDC.
2018-08-20 downloaded from the CCDC.
;
_cell_angle_alpha 68.210(7)
_cell_angle_beta 75.034(7)
_cell_angle_gamma 62.753(6)
_cell_formula_units_Z 2
_cell_length_a 13.737(4)
_cell_length_b 14.454(5)
_cell_length_c 16.002(5)
_cell_measurement_reflns_used 9970
_cell_measurement_temperature 150(2)
_cell_measurement_theta_max 28.86
_cell_measurement_theta_min 2.28
_cell_volume 2607.9(14)
_computing_cell_refinement 'Bruker SAINT'
_computing_data_collection 'Bruker APEX2'
_computing_data_reduction 'Bruker SAINT'
_computing_structure_refinement 'SHELXL-2014/7 (Sheldrick, 2014)'
_computing_structure_solution 'SHELXS-97 (Sheldrick, 2008)'
_diffrn_ambient_temperature 150(2)
_diffrn_measured_fraction_theta_full 1.000
_diffrn_measured_fraction_theta_max 1.000
_diffrn_measurement_device_type 'Bruker APEX-II CCD'
_diffrn_measurement_method '\f and \w scans'
_diffrn_radiation_monochromator graphite
_diffrn_radiation_source 'sealed tube'
_diffrn_radiation_type MoK\a
_diffrn_radiation_wavelength 0.71073
_diffrn_reflns_av_R_equivalents 0.0772
_diffrn_reflns_av_unetI/netI 0.0419
_diffrn_reflns_Laue_measured_fraction_full 1.000
_diffrn_reflns_Laue_measured_fraction_max 1.000
_diffrn_reflns_limit_h_max 17
_diffrn_reflns_limit_h_min -17
_diffrn_reflns_limit_k_max 18
_diffrn_reflns_limit_k_min -18
_diffrn_reflns_limit_l_max 20
_diffrn_reflns_limit_l_min -20
_diffrn_reflns_number 79211
_diffrn_reflns_point_group_measured_fraction_full 1.000
_diffrn_reflns_point_group_measured_fraction_max 1.000
_diffrn_reflns_theta_full 25.242
_diffrn_reflns_theta_max 27.499
_diffrn_reflns_theta_min 1.378
_exptl_absorpt_coefficient_mu 3.097
_exptl_absorpt_correction_T_max 0.746
_exptl_absorpt_correction_T_min 0.557
_exptl_absorpt_correction_type multi-scan
_exptl_absorpt_process_details SADABS
_exptl_crystal_colour colourless
_exptl_crystal_density_diffrn 1.670
_exptl_crystal_description plate
_exptl_crystal_F_000 1316
_exptl_crystal_recrystallization_method 'Re-crystallisation from solvent: CH2Cl2/hexane'
_exptl_crystal_size_max 0.214
_exptl_crystal_size_mid 0.124
_exptl_crystal_size_min 0.036
_refine_diff_density_max 1.632
_refine_diff_density_min -1.116
_refine_diff_density_rms 0.114
_refine_ls_extinction_method none
_refine_ls_goodness_of_fit_ref 1.066
_refine_ls_hydrogen_treatment constr
_refine_ls_matrix_type full
_refine_ls_number_parameters 671
_refine_ls_number_reflns 11987
_refine_ls_number_restraints 56
_refine_ls_restrained_S_all 1.065
_refine_ls_R_factor_all 0.0348
_refine_ls_R_factor_gt 0.0307
_refine_ls_shift/su_max 0.002
_refine_ls_shift/su_mean 0.000
_refine_ls_structure_factor_coef Fsqd
_refine_ls_weighting_details 'w=1/[\s^2^(Fo^2^)+(0.0151P)^2^+6.8195P] where P=(Fo^2^+2Fc^2^)/3'
_refine_ls_weighting_scheme calc
_refine_ls_wR_factor_gt 0.0720
_refine_ls_wR_factor_ref 0.0739
_reflns_Friedel_coverage 0.000
_reflns_number_gt 11101
_reflns_number_total 11987
_reflns_threshold_expression 'I > 2\s(I)'
_cod_data_source_file c8dt01724g2.cif
_cod_data_source_block shelx_CCDC1
_cod_depositor_comments 'Adding full bibliography for 7047299--7047305.cif.'
_cod_database_code 7047300
_shelx_shelxl_version_number 2014/7
_shelx_space_group_comment
;
The symmetry employed for this shelxl refinement is uniquely defined
by the following loop, which should always be used as a source of
symmetry information in preference to the above space-group names.
They are only intended as comments.
;

loop_
_space_group_symop_operation_xyz
'x, y, z'
'-x, -y, -z'

loop_
_atom_site_label
_atom_site_type_symbol
_atom_site_fract_x
_atom_site_fract_y
_atom_site_fract_z
_atom_site_U_iso_or_equiv
_atom_site_adp_type
_atom_site_occupancy
_atom_site_site_symmetry_order
_atom_site_calc_flag
_atom_site_refinement_flags_posn
_atom_site_refinement_flags_adp
_atom_site_refinement_flags_occupancy
_atom_site_disorder_assembly
_atom_site_disorder_group
Au1 Au 0.06649(2) 0.16000(2) 0.70891(2) 0.01574(4) Uani 1 1 d . . . . .
P1 P 0.21857(7) 0.20401(6) 0.66969(5) 0.01423(15) Uani 1 1 d . . . . .
P2 P -0.07905(7) 0.10769(7) 0.73459(5) 0.01464(16) Uani 1 1 d . . . . .
P3 P 0.24521(9) 0.40108(8) 0.04765(6) 0.0318(2) Uani 1 1 d D . . . .
O1 O 0.3112(2) 0.3767(2) 0.56063(18) 0.0338(6) Uani 1 1 d . . . . .
O2 O 0.0979(3) 0.2702(2) 0.82634(18) 0.0363(7) Uani 1 1 d . . . . .
O3 O 0.4472(2) 0.1204(2) 0.56327(17) 0.0315(6) Uani 1 1 d . . . . .
O4 O 0.0724(2) 0.3397(2) 0.53423(17) 0.0269(6) Uani 1 1 d . . . . .
O5 O 0.3778(2) 0.2119(2) 0.77212(19) 0.0322(6) Uani 1 1 d . . . . .
O6 O 0.2975(2) -0.02290(19) 0.68584(17) 0.0264(5) Uani 1 1 d . . . . .
O7 O -0.2392(2) 0.0209(2) 0.88155(18) 0.0351(7) Uani 1 1 d . . . . .
O8 O -0.1625(2) 0.3315(2) 0.7266(2) 0.0347(7) Uani 1 1 d . . . . .
O9 O -0.3135(2) 0.2214(2) 0.67293(18) 0.0313(6) Uani 1 1 d . . . . .
O10 O 0.06332(19) 0.05517(19) 0.57801(15) 0.0210(5) Uani 1 1 d . . . . .
O11 O -0.1504(2) -0.0534(2) 0.71158(16) 0.0255(5) Uani 1 1 d . . . . .
O12 O 0.0643(3) -0.0208(2) 0.87504(18) 0.0355(7) Uani 1 1 d . . . . .
F1 F 0.2571(3) 0.2825(2) 0.0575(2) 0.0603(8) Uani 1 1 d . . . . .
F2 F 0.2344(3) 0.5193(3) 0.0378(3) 0.0764(11) Uani 1 1 d . . . . .
F3 F 0.1227(3) 0.4306(9) 0.0861(6) 0.124(4) Uani 0.546(16) 1 d D . P A 1
F4 F 0.2118(8) 0.4476(10) -0.0498(3) 0.116(4) Uani 0.546(16) 1 d D . P A 1
F5 F 0.3682(3) 0.3647(10) 0.0091(6) 0.124(4) Uani 0.546(16) 1 d D . P A 1
F6 F 0.2793(8) 0.3458(7) 0.1451(3) 0.116(4) Uani 0.546(16) 1 d D . P A 1
F3A F 0.1182(2) 0.4482(11) 0.0511(7) 0.123(5) Uani 0.454(16) 1 d D . P A 2
F4A F 0.2551(9) 0.4288(11) -0.05664(17) 0.108(5) Uani 0.454(16) 1 d D . P A 2
F5A F 0.3714(2) 0.3615(12) 0.0432(7) 0.123(5) Uani 0.454(16) 1 d D . P A 2
F6A F 0.2341(9) 0.3843(9) 0.15050(19) 0.108(5) Uani 0.454(16) 1 d D . P A 2
C1 C 0.1930(3) 0.3309(3) 0.6889(2) 0.0181(6) Uani 1 1 d . . . . .
C2 C 0.2384(3) 0.4059(3) 0.6318(2) 0.0212(7) Uani 1 1 d . . . . .
C3 C 0.2121(3) 0.5021(3) 0.6500(3) 0.0300(8) Uani 1 1 d . . . . .
H3 H 0.2415 0.5517 0.6115 0.036 Uiso 1 1 calc R U . . .
C4 C 0.1412(4) 0.5230(3) 0.7269(3) 0.0359(9) Uani 1 1 d . . . . .
H4 H 0.1218 0.5883 0.7381 0.043 Uiso 1 1 calc R U . . .
C5 C 0.0988(4) 0.4497(3) 0.7869(3) 0.0360(9) Uani 1 1 d . . . . .
H5 H 0.0525 0.4645 0.8384 0.043 Uiso 1 1 calc R U . . .
C6 C 0.1271(3) 0.3527(3) 0.7684(2) 0.0252(7) Uani 1 1 d . . . . .
C7 C 0.3502(4) 0.4547(4) 0.4952(3) 0.0408(10) Uani 1 1 d . . . . .
H7A H 0.4006 0.4235 0.4492 0.061 Uiso 1 1 calc R U . . .
H7B H 0.2891 0.5181 0.4681 0.061 Uiso 1 1 calc R U . . .
H7C H 0.3873 0.4749 0.5244 0.061 Uiso 1 1 calc R U . . .
C8 C 0.0377(4) 0.2820(4) 0.9120(3) 0.0523(13) Uani 1 1 d . . . . .
H8A H 0.0229 0.2185 0.9456 0.078 Uiso 1 1 calc R U . . .
H8B H 0.0805 0.2904 0.9455 0.078 Uiso 1 1 calc R U . . .
H8C H -0.0305 0.3451 0.9025 0.078 Uiso 1 1 calc R U . . .
C9 C 0.2585(3) 0.2234(3) 0.5480(2) 0.0169(6) Uani 1 1 d . . . . .
C10 C 0.3654(3) 0.1789(3) 0.5071(2) 0.0221(7) Uani 1 1 d . . . . .
C11 C 0.3866(3) 0.1944(3) 0.4137(2) 0.0280(8) Uani 1 1 d . . . . .
H11 H 0.4578 0.1620 0.3877 0.034 Uiso 1 1 calc R U . . .
C12 C 0.3006(4) 0.2584(3) 0.3604(2) 0.0301(9) Uani 1 1 d . . . . .
H12 H 0.3147 0.2691 0.2982 0.036 Uiso 1 1 calc R U . . .
C13 C 0.1945(3) 0.3065(3) 0.3979(2) 0.0258(8) Uani 1 1 d . . . . .
H13 H 0.1373 0.3493 0.3614 0.031 Uiso 1 1 calc R U . . .
C14 C 0.1736(3) 0.2903(3) 0.4913(2) 0.0205(7) Uani 1 1 d . . . . .
C15 C 0.5580(3) 0.0928(4) 0.5237(3) 0.0357(9) Uani 1 1 d . . . . .
H15A H 0.6064 0.0522 0.5705 0.054 Uiso 1 1 calc R U . . .
H15B H 0.5736 0.0494 0.4849 0.054 Uiso 1 1 calc R U . . .
H15C H 0.5690 0.1581 0.4888 0.054 Uiso 1 1 calc R U . . .
C16 C -0.0215(3) 0.3908(3) 0.4847(3) 0.0346(9) Uani 1 1 d . . . . .
H16A H -0.0868 0.4221 0.5222 0.052 Uiso 1 1 calc R U . . .
H16B H -0.0124 0.4470 0.4316 0.052 Uiso 1 1 calc R U . . .
H16C H -0.0282 0.3374 0.4670 0.052 Uiso 1 1 calc R U . . .
C17 C 0.3333(3) 0.0939(3) 0.7324(2) 0.0175(6) Uani 1 1 d . . . . .
C18 C 0.3955(3) 0.1078(3) 0.7807(2) 0.0234(7) Uani 1 1 d . . . . .
C19 C 0.4751(3) 0.0178(3) 0.8327(3) 0.0313(9) Uani 1 1 d . . . . .
H19 H 0.5159 0.0279 0.8643 0.038 Uiso 1 1 calc R U . . .
C20 C 0.4937(3) -0.0869(3) 0.8377(3) 0.0336(9) Uani 1 1 d . . . . .
H20 H 0.5461 -0.1465 0.8733 0.040 Uiso 1 1 calc R U . . .
C21 C 0.4349(3) -0.1034(3) 0.7899(2) 0.0284(8) Uani 1 1 d . . . . .
H21 H 0.4480 -0.1735 0.7928 0.034 Uiso 1 1 calc R U . . .
C22 C 0.3560(3) -0.0137(3) 0.7376(2) 0.0214(7) Uani 1 1 d . . . . .
C23 C 0.3929(5) 0.2340(4) 0.8467(3) 0.0519(13) Uani 1 1 d . . . . .
H23A H 0.3777 0.3099 0.8309 0.078 Uiso 1 1 calc R U . . .
H23B H 0.3437 0.2160 0.8983 0.078 Uiso 1 1 calc R U . . .
H23C H 0.4676 0.1910 0.8609 0.078 Uiso 1 1 calc R U . . .
C24 C 0.2908(4) -0.1260(3) 0.7086(3) 0.0327(9) Uani 1 1 d . . . . .
H24A H 0.2479 -0.1220 0.6676 0.049 Uiso 1 1 calc R U . . .
H24B H 0.3636 -0.1816 0.7040 0.049 Uiso 1 1 calc R U . . .
H24C H 0.2565 -0.1431 0.7694 0.049 Uiso 1 1 calc R U . . .
C25 C -0.1952(3) 0.1746(3) 0.8088(2) 0.0183(6) Uani 1 1 d . . . . .
C26 C -0.2594(3) 0.1241(3) 0.8770(2) 0.0210(7) Uani 1 1 d . . . . .
C27 C -0.3406(3) 0.1796(3) 0.9349(2) 0.0264(8) Uani 1 1 d . . . . .
H27 H -0.3826 0.1462 0.9796 0.032 Uiso 1 1 calc R U . . .
C28 C -0.3578(3) 0.2853(4) 0.9251(3) 0.0352(9) Uani 1 1 d . . . . .
H28 H -0.4106 0.3214 0.9649 0.042 Uiso 1 1 calc R U . . .
C29 C -0.2993(3) 0.3385(3) 0.8583(3) 0.0339(9) Uani 1 1 d . . . . .
H29 H -0.3124 0.4095 0.8527 0.041 Uiso 1 1 calc R U . . .
C30 C -0.2196(3) 0.2834(3) 0.7992(2) 0.0248(7) Uani 1 1 d . . . . .
C31 C -0.2844(4) -0.0422(4) 0.9597(3) 0.0336(9) Uani 1 1 d . . . . .
H31A H -0.2633 -0.1125 0.9532 0.050 Uiso 1 1 calc R U . . .
H31B H -0.2569 -0.0507 1.0127 0.050 Uiso 1 1 calc R U . . .
H31C H -0.3632 -0.0056 0.9656 0.050 Uiso 1 1 calc R U . . .
C32 C -0.1701(5) 0.4358(4) 0.7212(4) 0.0523(13) Uani 1 1 d . . . . .
H32A H -0.1267 0.4603 0.6675 0.078 Uiso 1 1 calc R U . . .
H32B H -0.2456 0.4872 0.7190 0.078 Uiso 1 1 calc R U . . .
H32C H -0.1431 0.4298 0.7735 0.078 Uiso 1 1 calc R U . . .
C33 C -0.1241(3) 0.1436(3) 0.6239(2) 0.0177(6) Uani 1 1 d . . . . .
C34 C -0.2340(3) 0.2032(3) 0.6027(2) 0.0190(7) Uani 1 1 d . . . . .
C35 C -0.2577(3) 0.2394(3) 0.5130(2) 0.0252(7) Uani 1 1 d . . . . .
H35 H -0.3301 0.2796 0.4992 0.030 Uiso 1 1 calc R U . . .
C36 C -0.1734(3) 0.2153(3) 0.4452(2) 0.0251(8) Uani 1 1 d . . . . .
H36 H -0.1899 0.2405 0.3859 0.030 Uiso 1 1 calc R U . . .
C37 C -0.0644(3) 0.1541(3) 0.4635(2) 0.0223(7) Uani 1 1 d . . . . .
H37 H -0.0084 0.1376 0.4173 0.027 Uiso 1 1 calc R U . . .
C38 C -0.0410(3) 0.1178(3) 0.5535(2) 0.0175(6) Uani 1 1 d . . . . .
C39 C -0.4229(3) 0.2970(4) 0.6534(3) 0.0432(11) Uani 1 1 d . . . . .
H39A H -0.4699 0.3017 0.7090 0.065 Uiso 1 1 calc R U . . .
H39B H -0.4229 0.3674 0.6190 0.065 Uiso 1 1 calc R U . . .
H39C H -0.4494 0.2728 0.6190 0.065 Uiso 1 1 calc R U . . .
C40 C 0.1534(3) 0.0492(3) 0.5074(2) 0.0239(7) Uani 1 1 d . . . . .
H40A H 0.2218 0.0030 0.5333 0.036 Uiso 1 1 calc R U . . .
H40B H 0.1469 0.0198 0.4653 0.036 Uiso 1 1 calc R U . . .
H40C H 0.1518 0.1208 0.4763 0.036 Uiso 1 1 calc R U . . .
C41 C -0.0323(3) -0.0399(3) 0.7858(2) 0.0168(6) Uani 1 1 d . . . . .
C42 C -0.0690(3) -0.1057(3) 0.7674(2) 0.0192(7) Uani 1 1 d . . . . .
C43 C -0.0253(3) -0.2187(3) 0.8062(2) 0.0278(8) Uani 1 1 d . . . . .
H43 H -0.0500 -0.2613 0.7929 0.033 Uiso 1 1 calc R U . . .
C44 C 0.0550(3) -0.2667(3) 0.8644(2) 0.0303(8) Uani 1 1 d . . . . .
H44 H 0.0860 -0.3421 0.8885 0.036 Uiso 1 1 calc R U . . .
C45 C 0.0900(3) -0.2037(3) 0.8875(2) 0.0270(8) Uani 1 1 d . . . . .
H45 H 0.1433 -0.2366 0.9273 0.032 Uiso 1 1 calc R U . . .
C46 C 0.0438(3) -0.0901(3) 0.8501(2) 0.0223(7) Uani 1 1 d . . . . .
C47 C -0.2248(4) -0.1034(4) 0.7259(3) 0.0419(11) Uani 1 1 d . . . . .
H47A H -0.2782 -0.0597 0.6830 0.063 Uiso 1 1 calc R U . . .
H47B H -0.1844 -0.1747 0.7181 0.063 Uiso 1 1 calc R U . . .
H47C H -0.2618 -0.1093 0.7862 0.063 Uiso 1 1 calc R U . . .
C48 C 0.1411(4) -0.0654(4) 0.9398(3) 0.0428(11) Uani 1 1 d . . . . .
H48A H 0.1472 -0.0074 0.9507 0.064 Uiso 1 1 calc R U . . .
H48B H 0.1159 -0.1081 0.9954 0.064 Uiso 1 1 calc R U . . .
H48C H 0.2119 -0.1108 0.9168 0.064 Uiso 1 1 calc R U . . .
C49 C 0.6023(5) 0.4489(5) 0.1760(4) 0.0638(16) Uani 1 1 d . . . . .
H49A H 0.5768 0.5272 0.1492 0.077 Uiso 1 1 calc R U . . .
H49B H 0.6801 0.4164 0.1561 0.077 Uiso 1 1 calc R U . . .
Cl1 Cl 0.53103(15) 0.40125(10) 0.13795(10) 0.0686(4) Uani 1 1 d . . . . .
Cl2 Cl 0.58430(14) 0.41835(12) 0.29540(10) 0.0640(4) Uani 1 1 d . . . . .

loop_
_atom_site_aniso_label
_atom_site_aniso_U_11
_atom_site_aniso_U_22
_atom_site_aniso_U_33
_atom_site_aniso_U_23
_atom_site_aniso_U_13
_atom_site_aniso_U_12
Au1 0.01478(7) 0.01692(6) 0.01800(6) -0.00517(4) 0.00035(4) -0.00950(5)
P1 0.0135(4) 0.0154(4) 0.0153(4) -0.0048(3) 0.0000(3) -0.0076(3)
P2 0.0152(4) 0.0165(4) 0.0144(4) -0.0042(3) 0.0002(3) -0.0094(3)
P3 0.0383(6) 0.0252(5) 0.0283(5) -0.0064(4) -0.0045(4) -0.0104(4)
O1 0.0444(17) 0.0346(15) 0.0331(14) -0.0136(12) 0.0136(12) -0.0311(14)
O2 0.0475(18) 0.0451(17) 0.0252(13) -0.0195(12) 0.0182(12) -0.0303(15)
O3 0.0173(13) 0.0450(16) 0.0198(12) -0.0082(11) 0.0026(10) -0.0057(12)
O4 0.0216(13) 0.0232(13) 0.0302(13) -0.0045(10) -0.0111(11) -0.0027(10)
O5 0.0327(15) 0.0329(15) 0.0389(15) -0.0111(12) -0.0163(12) -0.0128(12)
O6 0.0316(14) 0.0161(12) 0.0331(14) -0.0061(10) -0.0094(11) -0.0086(11)
O7 0.0420(17) 0.0363(15) 0.0331(14) -0.0150(12) 0.0200(12) -0.0297(14)
O8 0.0354(16) 0.0197(13) 0.0449(16) -0.0105(12) 0.0091(13) -0.0140(12)
O9 0.0181(13) 0.0443(16) 0.0277(13) -0.0101(12) -0.0023(10) -0.0098(12)
O10 0.0178(12) 0.0236(12) 0.0188(11) -0.0078(9) 0.0021(9) -0.0071(10)
O11 0.0328(14) 0.0284(13) 0.0255(12) -0.0023(10) -0.0084(11) -0.0221(12)
O12 0.0516(18) 0.0397(16) 0.0279(14) 0.0038(12) -0.0220(13) -0.0303(15)
F1 0.069(2) 0.0311(14) 0.077(2) -0.0113(14) 0.0018(17) -0.0254(14)
F2 0.114(3) 0.0425(17) 0.087(2) -0.0249(17) -0.027(2) -0.0304(19)
F3 0.057(5) 0.071(5) 0.188(9) -0.038(5) 0.071(5) -0.023(4)
F4 0.221(10) 0.053(4) 0.072(4) -0.006(3) -0.103(6) -0.016(5)
F5 0.057(5) 0.071(5) 0.188(9) -0.038(5) 0.071(5) -0.023(4)
F6 0.221(10) 0.053(4) 0.072(4) -0.006(3) -0.103(6) -0.016(5)
F3A 0.044(5) 0.062(5) 0.256(14) -0.018(7) -0.068(7) -0.011(4)
F4A 0.223(12) 0.061(5) 0.028(3) -0.014(3) 0.022(5) -0.065(7)
F5A 0.044(5) 0.062(5) 0.256(14) -0.018(7) -0.068(7) -0.011(4)
F6A 0.223(12) 0.061(5) 0.028(3) -0.014(3) 0.022(5) -0.065(7)
C1 0.0180(16) 0.0169(15) 0.0218(15) -0.0067(12) -0.0033(13) -0.0076(13)
C2 0.0230(18) 0.0209(16) 0.0243(16) -0.0070(13) -0.0033(14) -0.0121(14)
C3 0.037(2) 0.0210(18) 0.038(2) -0.0078(15) -0.0103(17) -0.0133(16)
C4 0.042(2) 0.0251(19) 0.049(2) -0.0207(18) -0.011(2) -0.0097(18)
C5 0.033(2) 0.040(2) 0.038(2) -0.0284(19) 0.0041(18) -0.0092(19)
C6 0.0230(18) 0.0284(18) 0.0286(18) -0.0123(15) -0.0002(14) -0.0122(15)
C7 0.041(3) 0.045(3) 0.037(2) 0.0014(19) 0.0017(19) -0.031(2)
C8 0.059(3) 0.063(3) 0.031(2) -0.023(2) 0.024(2) -0.029(3)
C9 0.0222(17) 0.0158(15) 0.0140(14) -0.0033(12) -0.0008(12) -0.0103(13)
C10 0.0241(18) 0.0231(17) 0.0188(16) -0.0072(13) 0.0012(13) -0.0103(15)
C11 0.031(2) 0.034(2) 0.0200(17) -0.0110(15) 0.0056(15) -0.0170(17)
C12 0.048(2) 0.035(2) 0.0149(16) -0.0048(14) -0.0019(16) -0.0258(19)
C13 0.041(2) 0.0218(17) 0.0208(16) 0.0018(13) -0.0116(15) -0.0195(16)
C14 0.0250(18) 0.0171(15) 0.0227(16) -0.0042(13) -0.0042(13) -0.0117(14)
C15 0.0212(19) 0.045(2) 0.035(2) -0.0148(18) 0.0061(16) -0.0113(18)
C16 0.030(2) 0.027(2) 0.043(2) -0.0016(17) -0.0195(18) -0.0070(17)
C17 0.0139(15) 0.0230(16) 0.0126(14) -0.0031(12) 0.0019(11) -0.0084(13)
C18 0.0191(17) 0.0315(19) 0.0203(16) -0.0087(14) 0.0019(13) -0.0122(15)
C19 0.0233(19) 0.044(2) 0.0252(18) -0.0070(16) -0.0099(15) -0.0114(17)
C20 0.0223(19) 0.039(2) 0.0250(18) -0.0011(16) -0.0055(15) -0.0054(17)
C21 0.027(2) 0.0224(18) 0.0231(17) -0.0023(14) 0.0013(15) -0.0053(15)
C22 0.0195(17) 0.0223(17) 0.0189(15) -0.0060(13) 0.0029(13) -0.0081(14)
C23 0.082(4) 0.065(3) 0.035(2) -0.019(2) 0.002(2) -0.053(3)
C24 0.038(2) 0.0237(19) 0.037(2) -0.0096(16) 0.0024(17) -0.0157(17)
C25 0.0159(16) 0.0218(16) 0.0206(15) -0.0090(13) -0.0005(12) -0.0090(13)
C26 0.0203(17) 0.0269(18) 0.0177(15) -0.0067(13) 0.0002(13) -0.0122(15)
C27 0.0180(17) 0.040(2) 0.0199(16) -0.0104(15) 0.0024(13) -0.0121(16)
C28 0.026(2) 0.043(2) 0.032(2) -0.0216(18) 0.0037(16) -0.0057(18)
C29 0.031(2) 0.028(2) 0.041(2) -0.0198(17) 0.0010(17) -0.0063(17)
C30 0.0225(18) 0.0252(18) 0.0270(18) -0.0100(14) -0.0005(14) -0.0094(15)
C31 0.040(2) 0.045(2) 0.0240(18) -0.0031(17) 0.0022(16) -0.032(2)
C32 0.062(3) 0.025(2) 0.070(3) -0.015(2) 0.006(3) -0.023(2)
C33 0.0201(16) 0.0163(15) 0.0174(15) -0.0021(12) -0.0033(12) -0.0096(13)
C34 0.0187(16) 0.0195(16) 0.0200(15) -0.0051(13) -0.0014(13) -0.0095(13)
C35 0.0269(19) 0.0208(17) 0.0272(18) -0.0004(14) -0.0104(15) -0.0103(15)
C36 0.040(2) 0.0212(17) 0.0191(16) -0.0008(13) -0.0095(15) -0.0176(16)
C37 0.035(2) 0.0209(17) 0.0157(15) -0.0059(13) -0.0007(14) -0.0156(15)
C38 0.0217(17) 0.0142(15) 0.0184(15) -0.0037(12) -0.0029(13) -0.0092(13)
C39 0.021(2) 0.044(3) 0.046(3) -0.004(2) -0.0006(18) -0.0065(19)
C40 0.0249(18) 0.0249(17) 0.0225(16) -0.0090(14) 0.0054(14) -0.0132(15)
C41 0.0180(16) 0.0167(15) 0.0150(14) -0.0022(12) 0.0000(12) -0.0092(13)
C42 0.0232(17) 0.0218(16) 0.0144(14) -0.0064(12) 0.0028(12) -0.0123(14)
C43 0.037(2) 0.0216(18) 0.0274(18) -0.0100(14) 0.0031(16) -0.0154(16)
C44 0.035(2) 0.0202(17) 0.0237(18) -0.0030(14) 0.0036(15) -0.0078(16)
C45 0.0200(18) 0.0299(19) 0.0183(16) 0.0008(14) -0.0007(13) -0.0063(15)
C46 0.0227(18) 0.0263(18) 0.0183(15) -0.0021(13) -0.0002(13) -0.0148(15)
C47 0.055(3) 0.063(3) 0.028(2) -0.0005(19) -0.0076(19) -0.049(3)
C48 0.048(3) 0.061(3) 0.030(2) -0.002(2) -0.0193(19) -0.031(2)
C49 0.066(4) 0.062(4) 0.056(3) 0.000(3) 0.000(3) -0.036(3)
Cl1 0.1032(12) 0.0331(6) 0.0642(8) -0.0144(6) -0.0343(8) -0.0100(7)
Cl2 0.0838(11) 0.0571(8) 0.0573(8) -0.0186(6) -0.0146(7) -0.0285(8)

loop_
_atom_type_symbol
_atom_type_description
_atom_type_scat_dispersion_real
_atom_type_scat_dispersion_imag
_atom_type_scat_source
C C 0.0033 0.0016 'International Tables Vol C Tables 4.2.6.8 and 6.1.1.4'
H H 0.0000 0.0000 'International Tables Vol C Tables 4.2.6.8 and 6.1.1.4'
O O 0.0106 0.0060 'International Tables Vol C Tables 4.2.6.8 and 6.1.1.4'
F F 0.0171 0.0103 'International Tables Vol C Tables 4.2.6.8 and 6.1.1.4'
P P 0.1023 0.0942 'International Tables Vol C Tables 4.2.6.8 and 6.1.1.4'
Cl Cl 0.1484 0.1585 'International Tables Vol C Tables 4.2.6.8 and 6.1.1.4'
Au Au -2.0133 8.8022 'International Tables Vol C Tables 4.2.6.8 and 6.1.1.4'

loop_
_geom_angle_atom_site_label_1
_geom_angle_atom_site_label_2
_geom_angle_atom_site_label_3
_geom_angle
P1 Au1 P2 173.56(3)
C1 P1 C9 106.17(15)
C1 P1 C17 108.21(15)
C9 P1 C17 109.64(15)
C1 P1 Au1 114.41(11)
C9 P1 Au1 107.92(11)
C17 P1 Au1 110.34(11)
C41 P2 C25 108.42(15)
C41 P2 C33 108.43(15)
C25 P2 C33 109.70(15)
C41 P2 Au1 110.27(11)
C25 P2 Au1 112.59(11)
C33 P2 Au1 107.35(11)
F3 P3 F6 90.01(5)
F5A P3 F6A 89.99(5)
F5A P3 F4A 89.94(5)
F6A P3 F4A 174.7(6)
F3 P3 F4 89.94(5)
F6 P3 F4 175.5(5)
F3 P3 F5 176.4(6)
F6 P3 F5 89.92(5)
F4 P3 F5 89.85(5)
F5A P3 F3A 176.3(7)
F6A P3 F3A 89.89(5)
F4A P3 F3A 89.84(5)
F5A P3 F1 91.7(6)
F3 P3 F1 89.2(5)
F6 P3 F1 82.8(4)
F6A P3 F1 95.7(4)
F4A P3 F1 89.6(5)
F4 P3 F1 92.7(5)
F5 P3 F1 87.2(5)
F3A P3 F1 92.0(5)
F5A P3 F2 87.9(6)
F3 P3 F2 91.3(5)
F6 P3 F2 97.0(4)
F6A P3 F2 84.3(4)
F4A P3 F2 90.4(5)
F4 P3 F2 87.5(5)
F5 P3 F2 92.3(6)
F3A P3 F2 88.5(5)
F1 P3 F2 179.5(2)
C2 O1 C7 118.4(3)
C6 O2 C8 118.4(3)
C10 O3 C15 118.3(3)
C14 O4 C16 117.8(3)
C18 O5 C23 118.8(3)
C22 O6 C24 117.5(3)
C26 O7 C31 119.1(3)
C30 O8 C32 117.8(3)
C34 O9 C39 118.6(3)
C38 O10 C40 117.7(3)
C42 O11 C47 116.9(3)
C46 O12 C48 118.8(3)
C6 C1 C2 117.7(3)
C6 C1 P1 117.5(2)
C2 C1 P1 124.8(3)
O1 C2 C3 122.7(3)
O1 C2 C1 116.2(3)
C3 C2 C1 121.1(3)
C2 C3 C4 118.9(4)
C2 C3 H3 120.5
C4 C3 H3 120.5
C5 C4 C3 122.0(4)
C5 C4 H4 119.0
C3 C4 H4 119.0
C4 C5 C6 118.4(4)
C4 C5 H5 120.8
C6 C5 H5 120.8
O2 C6 C5 123.6(3)
O2 C6 C1 114.6(3)
C5 C6 C1 121.7(3)
O1 C7 H7A 109.5
O1 C7 H7B 109.5
H7A C7 H7B 109.5
O1 C7 H7C 109.5
H7A C7 H7C 109.5
H7B C7 H7C 109.5
O2 C8 H8A 109.5
O2 C8 H8B 109.5
H8A C8 H8B 109.5
O2 C8 H8C 109.5
H8A C8 H8C 109.5
H8B C8 H8C 109.5
C10 C9 C14 117.6(3)
C10 C9 P1 125.7(3)
C14 C9 P1 116.6(3)
O3 C10 C9 116.3(3)
O3 C10 C11 122.4(3)
C9 C10 C11 121.2(3)
C12 C11 C10 119.4(4)
C12 C11 H11 120.3
C10 C11 H11 120.3
C13 C12 C11 121.0(3)
C13 C12 H12 119.5
C11 C12 H12 119.5
C12 C13 C14 119.4(3)
C12 C13 H13 120.3
C14 C13 H13 120.3
O4 C14 C13 123.8(3)
O4 C14 C9 115.0(3)
C13 C14 C9 121.2(3)
O3 C15 H15A 109.5
O3 C15 H15B 109.5
H15A C15 H15B 109.5
O3 C15 H15C 109.5
H15A C15 H15C 109.5
H15B C15 H15C 109.5
O4 C16 H16A 109.5
O4 C16 H16B 109.5
H16A C16 H16B 109.5
O4 C16 H16C 109.5
H16A C16 H16C 109.5
H16B C16 H16C 109.5
C18 C17 C22 117.6(3)
C18 C17 P1 125.0(3)
C22 C17 P1 117.3(2)
O5 C18 C19 121.6(3)
O5 C18 C17 117.8(3)
C19 C18 C17 120.5(3)
C20 C19 C18 120.3(4)
C20 C19 H19 119.9
C18 C19 H19 119.9
C21 C20 C19 120.6(3)
C21 C20 H20 119.7
C19 C20 H20 119.7
C20 C21 C22 119.1(4)
C20 C21 H21 120.4
C22 C21 H21 120.4
O6 C22 C21 122.7(3)
O6 C22 C17 115.5(3)
C21 C22 C17 121.8(3)
O5 C23 H23A 109.5
O5 C23 H23B 109.5
H23A C23 H23B 109.5
O5 C23 H23C 109.5
H23A C23 H23C 109.5
H23B C23 H23C 109.5
O6 C24 H24A 109.5
O6 C24 H24B 109.5
H24A C24 H24B 109.5
O6 C24 H24C 109.5
H24A C24 H24C 109.5
H24B C24 H24C 109.5
C30 C25 C26 117.7(3)
C30 C25 P2 117.2(3)
C26 C25 P2 125.1(3)
O7 C26 C27 122.5(3)
O7 C26 C25 116.9(3)
C27 C26 C25 120.6(3)
C28 C27 C26 119.2(3)
C28 C27 H27 120.4
C26 C27 H27 120.4
C29 C28 C27 122.1(4)
C29 C28 H28 119.0
C27 C28 H28 119.0
C28 C29 C30 118.6(4)
C28 C29 H29 120.7
C30 C29 H29 120.7
O8 C30 C29 123.2(3)
O8 C30 C25 115.2(3)
C29 C30 C25 121.6(3)
O7 C31 H31A 109.5
O7 C31 H31B 109.5
H31A C31 H31B 109.5
O7 C31 H31C 109.5
H31A C31 H31C 109.5
H31B C31 H31C 109.5
O8 C32 H32A 109.5
O8 C32 H32B 109.5
H32A C32 H32B 109.5
O8 C32 H32C 109.5
H32A C32 H32C 109.5
H32B C32 H32C 109.5
C38 C33 C34 118.0(3)
C38 C33 P2 116.7(2)
C34 C33 P2 125.1(3)
O9 C34 C35 122.8(3)
O9 C34 C33 116.8(3)
C35 C34 C33 120.4(3)
C36 C35 C34 119.9(3)
C36 C35 H35 120.1
C34 C35 H35 120.1
C35 C36 C37 121.6(3)
C35 C36 H36 119.2
C37 C36 H36 119.2
C36 C37 C38 118.3(3)
C36 C37 H37 120.8
C38 C37 H37 120.8
O10 C38 C33 115.9(3)
O10 C38 C37 122.4(3)
C33 C38 C37 121.7(3)
O9 C39 H39A 109.5
O9 C39 H39B 109.5
H39A C39 H39B 109.5
O9 C39 H39C 109.5
H39A C39 H39C 109.5
H39B C39 H39C 109.5
O10 C40 H40A 109.5
O10 C40 H40B 109.5
H40A C40 H40B 109.5
O10 C40 H40C 109.5
H40A C40 H40C 109.5
H40B C40 H40C 109.5
C42 C41 C46 117.9(3)
C42 C41 P2 124.7(2)
C46 C41 P2 117.4(2)
O11 C42 C43 122.3(3)
O11 C42 C41 116.6(3)
C43 C42 C41 121.2(3)
C44 C43 C42 119.6(3)
C44 C43 H43 120.2
C42 C43 H43 120.2
C43 C44 C45 121.0(3)
C43 C44 H44 119.5
C45 C44 H44 119.5
C44 C45 C46 119.2(3)
C44 C45 H45 120.4
C46 C45 H45 120.4
O12 C46 C45 123.7(3)
O12 C46 C41 115.3(3)
C45 C46 C41 121.0(3)
O11 C47 H47A 109.5
O11 C47 H47B 109.5
H47A C47 H47B 109.5
O11 C47 H47C 109.5
H47A C47 H47C 109.5
H47B C47 H47C 109.5
O12 C48 H48A 109.5
O12 C48 H48B 109.5
H48A C48 H48B 109.5
O12 C48 H48C 109.5
H48A C48 H48C 109.5
H48B C48 H48C 109.5
Cl1 C49 Cl2 112.4(3)
Cl1 C49 H49A 109.1
Cl2 C49 H49A 109.1
Cl1 C49 H49B 109.1
Cl2 C49 H49B 109.1
H49A C49 H49B 107.9

loop_
_geom_bond_atom_site_label_1
_geom_bond_atom_site_label_2
_geom_bond_distance
Au1 P1 2.3250(10)
Au1 P2 2.3381(10)
P1 C1 1.831(3)
P1 C9 1.831(3)
P1 C17 1.833(3)
P2 C41 1.831(3)
P2 C25 1.832(3)
P2 C33 1.838(3)
P3 F5A 1.548(2)
P3 F3 1.548(2)
P3 F6 1.548(2)
P3 F6A 1.549(2)
P3 F4A 1.549(2)
P3 F4 1.549(2)
P3 F5 1.550(2)
P3 F3A 1.550(2)
P3 F1 1.595(3)
P3 F2 1.595(3)
O1 C2 1.363(4)
O1 C7 1.429(4)
O2 C6 1.366(4)
O2 C8 1.433(5)
O3 C10 1.368(4)
O3 C15 1.418(4)
O4 C14 1.369(4)
O4 C16 1.436(4)
O5 C18 1.367(5)
O5 C23 1.428(5)
O6 C22 1.370(4)
O6 C24 1.437(4)
O7 C26 1.363(4)
O7 C31 1.432(4)
O8 C30 1.369(4)
O8 C32 1.435(5)
O9 C34 1.359(4)
O9 C39 1.427(5)
O10 C38 1.366(4)
O10 C40 1.439(4)
O11 C42 1.363(4)
O11 C47 1.433(4)
O12 C46 1.362(4)
O12 C48 1.432(4)
C1 C6 1.407(5)
C1 C2 1.409(5)
C2 C3 1.392(5)
C3 C4 1.393(6)
C3 H3 0.9300
C4 C5 1.380(6)
C4 H4 0.9300
C5 C6 1.399(5)
C5 H5 0.9300
C7 H7A 0.9600
C7 H7B 0.9600
C7 H7C 0.9600
C8 H8A 0.9600
C8 H8B 0.9600
C8 H8C 0.9600
C9 C10 1.396(5)
C9 C14 1.409(5)
C10 C11 1.398(5)
C11 C12 1.383(6)
C11 H11 0.9300
C12 C13 1.378(6)
C12 H12 0.9300
C13 C14 1.397(5)
C13 H13 0.9300
C15 H15A 0.9600
C15 H15B 0.9600
C15 H15C 0.9600
C16 H16A 0.9600
C16 H16B 0.9600
C16 H16C 0.9600
C17 C18 1.407(5)
C17 C22 1.412(5)
C18 C19 1.395(5)
C19 C20 1.388(6)
C19 H19 0.9300
C20 C21 1.388(6)
C20 H20 0.9300
C21 C22 1.390(5)
C21 H21 0.9300
C23 H23A 0.9600
C23 H23B 0.9600
C23 H23C 0.9600
C24 H24A 0.9600
C24 H24B 0.9600
C24 H24C 0.9600
C25 C30 1.405(5)
C25 C26 1.415(5)
C26 C27 1.395(5)
C27 C28 1.387(6)
C27 H27 0.9300
C28 C29 1.375(6)
C28 H28 0.9300
C29 C30 1.398(5)
C29 H29 0.9300
C31 H31A 0.9600
C31 H31B 0.9600
C31 H31C 0.9600
C32 H32A 0.9600
C32 H32B 0.9600
C32 H32C 0.9600
C33 C38 1.404(5)
C33 C34 1.411(5)
C34 C35 1.404(5)
C35 C36 1.378(5)
C35 H35 0.9300
C36 C37 1.389(5)
C36 H36 0.9300
C37 C38 1.406(4)
C37 H37 0.9300
C39 H39A 0.9600
C39 H39B 0.9600
C39 H39C 0.9600
C40 H40A 0.9600
C40 H40B 0.9600
C40 H40C 0.9600
C41 C42 1.404(5)
C41 C46 1.409(5)
C42 C43 1.399(5)
C43 C44 1.384(6)
C43 H43 0.9300
C44 C45 1.393(6)
C44 H44 0.9300
C45 C46 1.403(5)
C45 H45 0.9300
C47 H47A 0.9600
C47 H47B 0.9600
C47 H47C 0.9600
C48 H48A 0.9600
C48 H48B 0.9600
C48 H48C 0.9600
C49 Cl1 1.744(6)
C49 Cl2 1.770(6)
C49 H49A 0.9700
C49 H49B 0.9700

loop_
_geom_torsion_atom_site_label_1
_geom_torsion_atom_site_label_2
_geom_torsion_atom_site_label_3
_geom_torsion_atom_site_label_4
_geom_torsion
C9 P1 C1 C6 159.1(3)
C17 P1 C1 C6 -83.2(3)
Au1 P1 C1 C6 40.2(3)
C9 P1 C1 C2 -23.8(3)
C17 P1 C1 C2 93.9(3)
Au1 P1 C1 C2 -142.7(3)
C7 O1 C2 C3 -8.9(5)
C7 O1 C2 C1 173.2(3)
C6 C1 C2 O1 173.2(3)
P1 C1 C2 O1 -3.9(5)
C6 C1 C2 C3 -4.7(5)
P1 C1 C2 C3 178.2(3)
O1 C2 C3 C4 -176.7(4)
C1 C2 C3 C4 1.1(5)
C2 C3 C4 C5 2.0(6)
C3 C4 C5 C6 -1.1(6)
C8 O2 C6 C5 -1.9(6)
C8 O2 C6 C1 175.4(4)
C4 C5 C6 O2 174.2(4)
C4 C5 C6 C1 -2.8(6)
C2 C1 C6 O2 -171.6(3)
P1 C1 C6 O2 5.7(4)
C2 C1 C6 C5 5.7(5)
P1 C1 C6 C5 -177.0(3)
C1 P1 C9 C10 104.2(3)
C17 P1 C9 C10 -12.5(3)
Au1 P1 C9 C10 -132.7(3)
C1 P1 C9 C14 -75.0(3)
C17 P1 C9 C14 168.3(2)
Au1 P1 C9 C14 48.1(3)
C15 O3 C10 C9 -167.3(3)
C15 O3 C10 C11 12.3(5)
C14 C9 C10 O3 175.6(3)
P1 C9 C10 O3 -3.5(5)
C14 C9 C10 C11 -4.0(5)
P1 C9 C10 C11 176.9(3)
O3 C10 C11 C12 -177.2(3)
C9 C10 C11 C12 2.4(6)
C10 C11 C12 C13 -0.4(6)
C11 C12 C13 C14 0.0(5)
C16 O4 C14 C13 14.5(5)
C16 O4 C14 C9 -167.7(3)
C12 C13 C14 O4 175.9(3)
C12 C13 C14 C9 -1.7(5)
C10 C9 C14 O4 -174.2(3)
P1 C9 C14 O4 5.0(4)
C10 C9 C14 C13 3.6(5)
P1 C9 C14 C13 -177.1(3)
C1 P1 C17 C18 -4.6(3)
C9 P1 C17 C18 110.8(3)
Au1 P1 C17 C18 -130.5(3)
C1 P1 C17 C22 170.9(2)
C9 P1 C17 C22 -73.7(3)
Au1 P1 C17 C22 45.1(3)
C23 O5 C18 C19 -32.9(5)
C23 O5 C18 C17 149.4(4)
C22 C17 C18 O5 176.7(3)
P1 C17 C18 O5 -7.8(4)
C22 C17 C18 C19 -1.1(5)
P1 C17 C18 C19 174.4(3)
O5 C18 C19 C20 -177.8(3)
C17 C18 C19 C20 -0.1(6)
C18 C19 C20 C21 1.0(6)
C19 C20 C21 C22 -0.7(6)
C24 O6 C22 C21 20.6(5)
C24 O6 C22 C17 -161.2(3)
C20 C21 C22 O6 177.5(3)
C20 C21 C22 C17 -0.6(5)
C18 C17 C22 O6 -176.7(3)
P1 C17 C22 O6 7.4(4)
C18 C17 C22 C21 1.5(5)
P1 C17 C22 C21 -174.4(3)
C41 P2 C25 C30 159.3(3)
C33 P2 C25 C30 -82.5(3)
Au1 P2 C25 C30 37.0(3)
C41 P2 C25 C26 -18.4(3)
C33 P2 C25 C26 99.9(3)
Au1 P2 C25 C26 -140.7(3)
C31 O7 C26 C27 -14.1(5)
C31 O7 C26 C25 167.0(3)
C30 C25 C26 O7 176.0(3)
P2 C25 C26 O7 -6.4(5)
C30 C25 C26 C27 -2.9(5)
P2 C25 C26 C27 174.7(3)
O7 C26 C27 C28 -178.8(3)
C25 C26 C27 C28 0.0(5)
C26 C27 C28 C29 1.7(6)
C27 C28 C29 C30 -0.4(6)
C32 O8 C30 C29 12.0(6)
C32 O8 C30 C25 -170.1(4)
C28 C29 C30 O8 175.1(4)
C28 C29 C30 C25 -2.7(6)
C26 C25 C30 O8 -173.7(3)
P2 C25 C30 O8 8.5(4)
C26 C25 C30 C29 4.3(5)
P2 C25 C30 C29 -173.6(3)
C41 P2 C33 C38 -74.6(3)
C25 P2 C33 C38 167.2(2)
Au1 P2 C33 C38 44.6(3)
C41 P2 C33 C34 111.5(3)
C25 P2 C33 C34 -6.8(3)
Au1 P2 C33 C34 -129.4(3)
C39 O9 C34 C35 -12.0(5)
C39 O9 C34 C33 169.0(3)
C38 C33 C34 O9 176.1(3)
P2 C33 C34 O9 -10.0(4)
C38 C33 C34 C35 -2.9(5)
P2 C33 C34 C35 171.0(3)
O9 C34 C35 C36 -178.0(3)
C33 C34 C35 C36 1.0(5)
C34 C35 C36 C37 0.9(5)
C35 C36 C37 C38 -0.7(5)
C40 O10 C38 C33 -164.8(3)
C40 O10 C38 C37 15.4(4)
C34 C33 C38 O10 -176.7(3)
P2 C33 C38 O10 8.9(4)
C34 C33 C38 C37 3.1(5)
P2 C33 C38 C37 -171.3(2)
C36 C37 C38 O10 178.5(3)
C36 C37 C38 C33 -1.3(5)
C25 P2 C41 C42 92.6(3)
C33 P2 C41 C42 -26.5(3)
Au1 P2 C41 C42 -143.7(3)
C25 P2 C41 C46 -85.6(3)
C33 P2 C41 C46 155.4(3)
Au1 P2 C41 C46 38.1(3)
C47 O11 C42 C43 28.9(5)
C47 O11 C42 C41 -149.9(3)
C46 C41 C42 O11 173.8(3)
P2 C41 C42 O11 -4.3(4)
C46 C41 C42 C43 -4.9(5)
P2 C41 C42 C43 177.0(3)
O11 C42 C43 C44 -178.1(3)
C41 C42 C43 C44 0.6(5)
C42 C43 C44 C45 2.4(6)
C43 C44 C45 C46 -0.8(5)
C48 O12 C46 C45 3.1(5)
C48 O12 C46 C41 -179.7(3)
C44 C45 C46 O12 173.3(3)
C44 C45 C46 C41 -3.8(5)
C42 C41 C46 O12 -170.8(3)
P2 C41 C46 O12 7.5(4)
C42 C41 C46 C45 6.5(5)
P2 C41 C46 C45 -175.2(3)
